data_1527870
loop_
_publ_author_name
'Nielsen, B.R.'
'Hazell, R.G.'
'Rasmussen, S.E.'

_publ_section_title
;
 The crystal structure of barium tellurite monohydrate, Ba Te O3 H2 O
;
_journal_name_full 'Acta Chemica Scandinavica (1-27,1973-42,1988)'
_journal_page_first 3037
_journal_page_last 3042
_journal_volume 25
_journal_year 1971
_chemical_formula_sum 'Ba H2 O4 Te'
_chemical_name_systematic 'Ba Te O3 H2 O'
_space_group_IT_number 14
_symmetry_space_group_name_Hall '-P 2yab'
_symmetry_space_group_name_H-M 'P 1 21/a 1'
_cell_angle_alpha 90
_cell_angle_beta 106.03
_cell_angle_gamma 90
_cell_formula_units_Z 4
_cell_length_a 8.58
_cell_length_b 7.53
_cell_length_c 7.7
_cell_volume 478.134
_citation_journal_id_ASTM ACSAA4
_cod_data_source_file Nielsen_ACSAA4_1971_1179.cif
_cod_data_source_block H2Ba1O4Te1
_cod_original_cell_volume 478.1337
_cod_original_sg_symbol_Hall '-P 2ybc (z,y,-x)'
_cod_original_formula_sum 'H2 Ba1 O4 Te1'
_cod_database_code 1527870

loop_
_symmetry_equiv_pos_as_xyz
x,y,z
-x+1/2,y+1/2,-z
-x,-y,-z
x-1/2,-y-1/2,z

loop_
_atom_site_label
_atom_site_type_symbol
_atom_site_fract_x
_atom_site_fract_y
_atom_site_fract_z
_atom_site_occupancy
_atom_site_U_iso_or_equiv
_atom_site_attached_hydrogens
O2 O-2 0.2029 0.0986 0.2808 1 0.0 0
O3 O-2 -0.1348 -0.0024 0.2026 1 0.0 0
O4 O-2 0.1381 0.6053 0.3582 1 0.0 2
Te1 Te+4 0.0042 0.1868 0.2888 1 0.0 0
O1 O-2 -0.047 0.3159 0.0749 1 0.0 0
Ba1 Ba+2 0.3323 0.8491 0.1175 1 0.0 0
